data_7063445
loop_
_publ_author_name
'Martins, Francisco Mainardi'
'Durigon, Daniele Cocco'
'Chaves, Ot\'avio Augusto'
'Peralta, Rosely Aparecida'
'Back, Davi Fernando'
'Terenzi, Hern\'an'

_publ_section_title
;
 Zwitterionic dioxidovanadium(v) complexes containing fluorinated
 triphenylphosphonium ligands: structure and biomacromolecule studies
;
_journal_issue 41
_journal_name_full 'New Journal of Chemistry'
_journal_page_first 17722
_journal_page_last 17733
_journal_paper_doi 10.1039/D4NJ03087G
_journal_volume 48
_journal_year 2024
_chemical_formula_moiety 'C37 H25 F3 N2 O5 P V, C H 4 O, H 2 O'
_chemical_formula_sum 'C38 H31 F3 N2 O7 P V'
_chemical_formula_weight 766.56
_space_group_IT_number 14
_space_group_name_Hall '-P 2ybc'
_space_group_name_H-M_alt 'P 1 21/c 1'
_symmetry_cell_setting monoclinic
_symmetry_space_group_name_Hall '-P 2ybc'
_symmetry_space_group_name_H-M 'P 1 21/c 1'
_atom_sites_solution_hydrogens geom
_atom_sites_solution_primary direct
_atom_sites_solution_secondary difmap
_audit_conform_dict_location ftp://ftp.iucr.org/pub/cif_core.dic
_audit_conform_dict_name cif_core.dic
_audit_conform_dict_version 2.4
_audit_creation_date 2024-05-07T07:59:03-00:00
_audit_creation_method 'WinGX routine CIF_UPDATE'
_audit_update_record
;
2024-07-02 deposited with the CCDC.	2024-09-26 downloaded from the CCDC.
;
_cell_angle_alpha 90
_cell_angle_beta 105.698(10)
_cell_angle_gamma 90
_cell_formula_units_Z 4
_cell_length_a 11.288(4)
_cell_length_b 20.111(7)
_cell_length_c 15.857(5)
_cell_measurement_reflns_used 9991
_cell_measurement_temperature 100(2)
_cell_measurement_theta_max 24.839
_cell_measurement_theta_min 2.668
_cell_volume 3465(2)
_computing_cell_refinement 'SAINT V8.34A (Bruker AXS Inc., 2013)'
_computing_data_collection 'Bruker Instrument Service v4.2.7'
_computing_data_reduction 'SAINT V8.34A (Bruker AXS Inc., 2013)'
_computing_molecular_graphics 'Diamond (version 3.2i; Crystal Impact GbR'
_computing_structure_refinement 'SHELXL-97 (Sheldrick, 1997)'
_computing_structure_solution 'SHELXL97 (Sheldrick, 1997)'
_diffrn_ambient_temperature 100(2)
_diffrn_detector_area_resol_mean 10.4167
_diffrn_measured_fraction_theta_full 0.995
_diffrn_measured_fraction_theta_max 0.995
_diffrn_measurement_device_type 'Bruker D8 Quest Photon 100 diffractometer'
_diffrn_measurement_method '2\% \f & \w scans'
_diffrn_radiation_monochromator 'Montel type 2-dim beam shaping X ray optics'
_diffrn_radiation_type MoK\a
_diffrn_radiation_wavelength 0.71073
_diffrn_reflns_av_R_equivalents 0.0558
_diffrn_reflns_av_unetI/netI 0.029
_diffrn_reflns_limit_h_max 13
_diffrn_reflns_limit_h_min -10
_diffrn_reflns_limit_k_max 23
_diffrn_reflns_limit_k_min -19
_diffrn_reflns_limit_l_max 18
_diffrn_reflns_limit_l_min -15
_diffrn_reflns_number 25487
_diffrn_reflns_theta_full 24.84
_diffrn_reflns_theta_max 24.84
_diffrn_reflns_theta_min 2.03
_diffrn_source 'micro-focus tube'
_exptl_absorpt_coefficient_mu 0.403
_exptl_absorpt_correction_T_max 0.93111
_exptl_absorpt_correction_T_min 0.87621
_exptl_absorpt_correction_type multi-scan
_exptl_absorpt_process_details
;
        SADABS (version 2012/1; Bruker, 2012) was used to perform the
        numerical absorption correction based on the indexed faces
        of the crystal.
;
_exptl_crystal_colour yellow
_exptl_crystal_density_diffrn 1.469
_exptl_crystal_density_meas ?
_exptl_crystal_density_method 'not measured'
_exptl_crystal_description block
_exptl_crystal_F_000 1576
_exptl_crystal_size_max 0.38
_exptl_crystal_size_mid 0.19
_exptl_crystal_size_min 0.18
_refine_diff_density_max 0.567
_refine_diff_density_min -0.4
_refine_diff_density_rms 0.118
_refine_ls_extinction_coef none
_refine_ls_extinction_method none
_refine_ls_goodness_of_fit_ref 1.25
_refine_ls_hydrogen_treatment constr
_refine_ls_matrix_type full
_refine_ls_number_parameters 471
_refine_ls_number_reflns 3144
_refine_ls_number_restraints 1
_refine_ls_restrained_S_all 1.28
_refine_ls_R_factor_all 0.0742
_refine_ls_R_factor_gt 0.0621
_refine_ls_shift/su_max 0
_refine_ls_shift/su_mean 0
_refine_ls_structure_factor_coef Fsqd
_refine_ls_weighting_details 'calc w=1/[\s^2^(Fo^2^)+(0.0646P)^2^+1.2101P] where P=(Fo^2^+2Fc^2^)/3'
_refine_ls_weighting_scheme calc
_refine_ls_wR_factor_gt 0.1644
_refine_ls_wR_factor_ref 0.1822
_reflns_number_gt 2961
_reflns_number_total 3144
_reflns_threshold_expression >2\s(I)
_cod_data_source_file d4nj03087g2.cif
_cod_data_source_block C3
_cod_depositor_comments
;
The following automatic conversions were performed:

data item '_exptl_crystal_density_meas' value 'none' was changed to
'?' -- the value is perceived as not measured.

Automatic conversion script
Id: cif_fix_values 8170 2020-07-09 18:12:32Z antanas 

 Adding full bibliography for 7063444--7063446.cif.
;
_cod_original_cell_volume 3466(2)
_cod_original_sg_symbol_Hall -P2ybc
_cod_original_sg_symbol_H-M P21/c
_cod_database_code 7063445

loop_
_symmetry_equiv_pos_as_xyz
'x, y, z'
'-x, y+1/2, -z+1/2'
'-x, -y, -z'
'x, -y-1/2, z-1/2'

loop_
_atom_site_label
_atom_site_type_symbol
_atom_site_fract_x
_atom_site_fract_y
_atom_site_fract_z
_atom_site_U_iso_or_equiv
_atom_site_adp_type
_atom_site_occupancy
_atom_site_symmetry_multiplicity
_atom_site_calc_flag
_atom_site_refinement_flags
_atom_site_disorder_assembly
_atom_site_disorder_group
C1 C 0.1749(7) 0.5835(4) 0.5061(5) 0.052(2) Uani 1 1 d . . .
C2 C 0.1673(6) 0.5153(4) 0.4878(5) 0.0455(19) Uani 1 1 d . . .
C3 C 0.1751(6) 0.4928(4) 0.4050(5) 0.051(2) Uani 1 1 d . . .
H3 H 0.1698 0.4465 0.3925 0.061 Uiso 1 1 calc R . .
C4 C 0.1900(7) 0.5364(5) 0.3425(5) 0.055(2) Uani 1 1 d . . .
C5 C 0.1992(7) 0.6040(5) 0.3629(5) 0.062(2) Uani 1 1 d . . .
H5 H 0.2112 0.6347 0.3204 0.074 Uiso 1 1 calc R . .
C6 C 0.1913(8) 0.6273(4) 0.4421(5) 0.064(2) Uani 1 1 d . . .
H6 H 0.197 0.6738 0.4537 0.077 Uiso 1 1 calc R . .
C7 C 0.1478(6) 0.4675(4) 0.5505(6) 0.048(2) Uani 1 1 d . . .
H7 H 0.1402 0.4221 0.5335 0.058 Uiso 1 1 calc R . .
C8 C 0.1066(6) 0.4490(4) 0.7509(5) 0.0426(19) Uani 1 1 d . . .
C9 C 0.0850(6) 0.4002(3) 0.8150(5) 0.0434(19) Uani 1 1 d . . .
C10 C 0.0767(7) 0.3314(4) 0.7981(6) 0.059(2) Uani 1 1 d . . .
C11 C 0.0487(8) 0.2874(4) 0.8561(7) 0.073(3) Uani 1 1 d . . .
H11 H 0.0422 0.2413 0.8427 0.087 Uiso 1 1 calc R . .
C12 C 0.0300(8) 0.3101(4) 0.9342(7) 0.068(3) Uani 1 1 d . . .
C13 C -0.0019(9) 0.2668(5) 0.9967(8) 0.089(3) Uani 1 1 d . . .
H13 H -0.0093 0.2203 0.986 0.106 Uiso 1 1 calc R . .
C14 C -0.0214(9) 0.2922(6) 1.0709(8) 0.094(3) Uani 1 1 d . . .
H14 H -0.0447 0.2629 1.1106 0.112 Uiso 1 1 calc R . .
C15 C -0.0085(8) 0.3602(6) 1.0912(6) 0.080(3) Uani 1 1 d . . .
H15 H -0.0212 0.3763 1.1444 0.096 Uiso 1 1 calc R . .
C16 C 0.0222(8) 0.4023(5) 1.0346(6) 0.069(2) Uani 1 1 d . . .
H16 H 0.0307 0.4483 1.0485 0.083 Uiso 1 1 calc R . .
C17 C 0.0420(7) 0.3800(4) 0.9551(6) 0.055(2) Uani 1 1 d . . .
C18 C 0.0683(6) 0.4224(4) 0.8928(5) 0.048(2) Uani 1 1 d . . .
H18 H 0.075 0.4687 0.9049 0.057 Uiso 1 1 calc R . .
C19 C 0.1980(7) 0.5142(5) 0.2529(5) 0.068(3) Uani 1 1 d . . .
H19A H 0.1727 0.5515 0.2113 0.082 Uiso 1 1 calc R . .
H19B H 0.139 0.4773 0.2326 0.082 Uiso 1 1 calc R . .
C20 C 0.4597(6) 0.5466(4) 0.3056(5) 0.047(2) Uani 1 1 d . . .
C21 C 0.4848(7) 0.5533(4) 0.3967(5) 0.048(2) Uani 1 1 d . . .
H21 H 0.4459 0.5246 0.4285 0.058 Uiso 1 1 calc R . .
C22 C 0.5646(8) 0.6008(4) 0.4401(5) 0.059(2) Uani 1 1 d . . .
H22 H 0.582 0.6052 0.5019 0.071 Uiso 1 1 calc R . .
C23 C 0.6187(8) 0.6417(4) 0.3930(6) 0.061(2) Uani 1 1 d . . .
C24 C 0.5979(8) 0.6371(4) 0.3049(6) 0.065(2) Uani 1 1 d . . .
H24 H 0.6386 0.6661 0.2745 0.078 Uiso 1 1 calc R . .
C25 C 0.5179(8) 0.5904(4) 0.2610(5) 0.059(2) Uani 1 1 d . . .
H25 H 0.5011 0.5874 0.1991 0.071 Uiso 1 1 calc R . .
C26 C 0.3503(7) 0.4784(4) 0.1386(5) 0.058(2) Uani 1 1 d . . .
C27 C 0.3078(8) 0.5296(5) 0.0792(6) 0.068(2) Uani 1 1 d . . .
H27 H 0.2761 0.569 0.0981 0.082 Uiso 1 1 calc R . .
C28 C 0.3112(8) 0.5238(5) -0.0066(6) 0.072(3) Uani 1 1 d . . .
H28 H 0.2835 0.5585 -0.0478 0.086 Uiso 1 1 calc R . .
C29 C 0.3563(8) 0.4657(7) -0.0295(6) 0.076(3) Uani 1 1 d . . .
C30 C 0.3979(9) 0.4147(6) 0.0254(7) 0.085(3) Uani 1 1 d . . .
H30 H 0.4282 0.3754 0.0052 0.101 Uiso 1 1 calc R . .
C31 C 0.3957(8) 0.4206(5) 0.1121(6) 0.077(3) Uani 1 1 d . . .
H31 H 0.4249 0.3856 0.1526 0.093 Uiso 1 1 calc R . .
C32 C 0.3863(7) 0.4082(4) 0.3022(5) 0.050(2) Uani 1 1 d . . .
C33 C 0.2940(9) 0.3611(6) 0.2994(6) 0.074(3) Uani 1 1 d . . .
H33 H 0.2101 0.3723 0.2743 0.088 Uiso 1 1 calc R . .
C34 C 0.3250(13) 0.2988(7) 0.3329(8) 0.095(4) Uani 1 1 d . . .
H34 H 0.263 0.2666 0.3312 0.114 Uiso 1 1 calc R . .
C35 C 0.4472(14) 0.2833(5) 0.3690(7) 0.085(3) Uani 1 1 d . . .
C36 C 0.5408(9) 0.3277(4) 0.3729(6) 0.071(3) Uani 1 1 d . . .
H36 H 0.6244 0.3156 0.3973 0.086 Uiso 1 1 calc R . .
C37 C 0.5083(8) 0.3905(4) 0.3400(5) 0.059(2) Uani 1 1 d . . .
H37 H 0.5711 0.4227 0.3432 0.07 Uiso 1 1 calc R . .
C38 C 0.3661(18) 0.7305(7) 0.8812(11) 0.175(7) Uani 1 1 d . . .
H38A H 0.4321 0.6973 0.8918 0.262 Uiso 1 1 calc R . .
H38B H 0.3049 0.7171 0.9115 0.262 Uiso 1 1 calc R . .
H38C H 0.4008 0.7738 0.9033 0.262 Uiso 1 1 calc R . .
F1 F 0.6989(5) 0.6887(3) 0.4357(4) 0.1024(18) Uani 1 1 d . . .
F2 F 0.3622(4) 0.4602(3) -0.1143(3) 0.0977(19) Uani 1 1 d . . .
F3 F 0.4765(7) 0.2220(3) 0.4024(4) 0.124(2) Uani 1 1 d . . .
N1 N 0.1400(5) 0.4823(3) 0.6285(4) 0.0409(15) Uani 1 1 d . . .
N2 N 0.1235(5) 0.4275(3) 0.6781(4) 0.0453(16) Uani 1 1 d . . .
O1 O 0.1652(6) 0.6076(3) 0.5813(4) 0.0727(17) Uani 1 1 d . . .
O2 O 0.1051(4) 0.5116(2) 0.7703(3) 0.0454(13) Uani 1 1 d . . .
O3 O 0.0963(5) 0.3058(2) 0.7229(4) 0.0766(18) Uani 1 1 d . . .
H3A H 0.1127 0.3368 0.6925 0.115 Uiso 1 1 calc R . .
O4 O 0.0318(7) 0.6260(3) 0.6923(5) 0.103(2) Uani 1 1 d . . .
O5 O 0.2678(7) 0.6046(4) 0.7529(4) 0.122(3) Uani 1 1 d . . .
O6 O 0.318(3) 0.7344(7) 0.8033(8) 0.391(17) Uani 1 1 d . . .
H6A H 0.2436 0.7226 0.793 0.586 Uiso 1 1 calc R . .
O7 O 0.2659(7) 0.8251(4) 0.6706(5) 0.130(3) Uani 1 1 d . . .
P P 0.34964(18) 0.48674(11) 0.25064(13) 0.0531(7) Uani 1 1 d . . .
V V 0.14295(12) 0.57775(6) 0.68952(8) 0.0481(5) Uani 1 1 d . . .
H7A H 0.2831 0.7846 0.7124 0.05 Uiso 1 1 d D . .
H7B H 0.2599 0.8052 0.6019 0.05 Uiso 1 1 d D . .

loop_
_atom_site_aniso_label
_atom_site_aniso_U_11
_atom_site_aniso_U_22
_atom_site_aniso_U_33
_atom_site_aniso_U_23
_atom_site_aniso_U_13
_atom_site_aniso_U_12
C1 0.055(5) 0.056(6) 0.049(5) -0.006(5) 0.022(4) 0.018(4)
C2 0.029(4) 0.060(6) 0.049(5) -0.009(5) 0.013(4) 0.005(4)
C3 0.028(4) 0.074(6) 0.049(5) -0.018(5) 0.008(4) 0.008(4)
C4 0.036(5) 0.085(7) 0.041(5) -0.014(5) 0.007(4) 0.021(4)
C5 0.058(6) 0.087(7) 0.044(5) 0.004(5) 0.020(4) 0.031(5)
C6 0.075(6) 0.066(6) 0.058(6) 0.004(5) 0.026(5) 0.029(5)
C7 0.024(4) 0.050(5) 0.070(6) -0.028(5) 0.013(4) 0.000(3)
C8 0.029(4) 0.036(5) 0.065(6) -0.015(5) 0.017(4) -0.007(3)
C9 0.032(4) 0.035(5) 0.068(6) -0.001(4) 0.020(4) -0.003(3)
C10 0.052(5) 0.049(6) 0.088(7) -0.009(5) 0.040(5) 0.000(4)
C11 0.072(6) 0.038(5) 0.126(9) 0.005(6) 0.055(6) 0.003(4)
C12 0.057(6) 0.061(7) 0.095(7) 0.020(6) 0.038(5) 0.002(4)
C13 0.092(8) 0.058(6) 0.134(10) 0.019(7) 0.060(7) -0.003(5)
C14 0.087(8) 0.098(10) 0.108(9) 0.042(7) 0.047(7) -0.004(6)
C15 0.078(7) 0.100(9) 0.072(6) 0.022(6) 0.035(5) -0.015(6)
C16 0.072(6) 0.074(6) 0.066(6) 0.000(6) 0.026(5) -0.007(5)
C17 0.045(5) 0.050(6) 0.073(6) 0.010(5) 0.022(4) -0.007(4)
C18 0.036(5) 0.046(5) 0.062(6) -0.004(5) 0.015(4) -0.008(4)
C19 0.045(5) 0.110(7) 0.049(5) -0.018(5) 0.011(4) 0.019(5)
C20 0.044(5) 0.057(5) 0.042(5) 0.004(4) 0.016(4) 0.018(4)
C21 0.049(5) 0.058(5) 0.039(5) 0.005(4) 0.013(4) 0.006(4)
C22 0.061(6) 0.073(6) 0.043(5) 0.003(5) 0.013(5) -0.003(5)
C23 0.060(6) 0.059(6) 0.060(7) -0.007(5) 0.012(5) -0.004(5)
C24 0.063(6) 0.068(6) 0.068(7) 0.012(5) 0.022(5) -0.004(5)
C25 0.060(6) 0.078(6) 0.042(5) 0.008(5) 0.020(5) 0.020(5)
C26 0.049(5) 0.076(6) 0.053(5) -0.016(5) 0.020(4) 0.012(5)
C27 0.055(5) 0.096(7) 0.050(6) -0.016(5) 0.009(4) 0.015(5)
C28 0.066(6) 0.103(8) 0.044(6) -0.012(5) 0.013(5) 0.010(6)
C29 0.047(6) 0.145(10) 0.041(6) -0.031(7) 0.018(5) -0.012(6)
C30 0.083(7) 0.105(8) 0.071(8) -0.023(7) 0.032(6) 0.017(6)
C31 0.081(7) 0.106(8) 0.053(6) -0.019(5) 0.033(5) 0.013(6)
C32 0.041(5) 0.071(6) 0.044(5) -0.021(4) 0.024(4) -0.012(5)
C33 0.066(7) 0.086(8) 0.075(6) -0.034(6) 0.030(5) -0.006(6)
C34 0.103(10) 0.103(11) 0.100(8) -0.041(7) 0.061(8) -0.042(8)
C35 0.141(11) 0.044(7) 0.086(7) -0.001(5) 0.056(7) -0.013(7)
C36 0.074(6) 0.047(6) 0.096(7) 0.005(5) 0.028(5) -0.001(5)
C37 0.048(6) 0.060(6) 0.073(6) 0.003(5) 0.026(5) -0.004(4)
C38 0.31(2) 0.089(10) 0.139(13) -0.033(10) 0.092(15) 0.007(12)
F1 0.110(4) 0.093(4) 0.104(4) -0.019(3) 0.028(4) -0.036(4)
F2 0.071(4) 0.172(6) 0.054(3) -0.032(3) 0.024(3) -0.005(3)
F3 0.188(7) 0.066(4) 0.132(5) 0.005(4) 0.068(5) -0.016(4)
N1 0.033(4) 0.042(4) 0.051(4) -0.019(3) 0.017(3) 0.000(3)
N2 0.041(4) 0.042(4) 0.062(4) -0.014(4) 0.029(3) -0.005(3)
O1 0.127(5) 0.051(3) 0.056(4) -0.008(3) 0.052(4) 0.009(3)
O2 0.051(3) 0.043(3) 0.048(3) -0.010(2) 0.024(2) -0.008(2)
O3 0.096(5) 0.041(3) 0.111(5) -0.016(3) 0.059(4) -0.006(3)
O4 0.150(6) 0.049(4) 0.153(6) 0.029(4) 0.113(5) 0.038(4)
O5 0.131(6) 0.149(7) 0.072(4) 0.011(4) 0.005(4) -0.103(6)
O6 0.90(5) 0.139(10) 0.105(8) -0.027(8) 0.090(16) -0.262(19)
O7 0.120(6) 0.130(7) 0.124(6) 0.024(5) 0.005(5) -0.049(5)
P 0.0427(13) 0.0784(16) 0.0399(12) -0.0117(11) 0.0139(10) 0.0109(11)
V 0.0586(9) 0.0423(8) 0.0511(9) -0.0162(6) 0.0281(7) -0.0143(7)

loop_
_atom_type_symbol
_atom_type_description
_atom_type_scat_dispersion_real
_atom_type_scat_dispersion_imag
_atom_type_scat_source
C C 0.0033 0.0016 'International Tables Vol C Tables 4.2.6.8 and 6.1.1.4'
H H 0 0 'International Tables Vol C Tables 4.2.6.8 and 6.1.1.4'
F F 0.0171 0.0103 'International Tables Vol C Tables 4.2.6.8 and 6.1.1.4'
N N 0.0061 0.0033 'International Tables Vol C Tables 4.2.6.8 and 6.1.1.4'
O O 0.0106 0.006 'International Tables Vol C Tables 4.2.6.8 and 6.1.1.4'
P P 0.1023 0.0942 'International Tables Vol C Tables 4.2.6.8 and 6.1.1.4'
V V 0.3005 0.5294 'International Tables Vol C Tables 4.2.6.8 and 6.1.1.4'

loop_
_geom_angle_atom_site_label_1
_geom_angle_atom_site_label_2
_geom_angle_atom_site_label_3
_geom_angle
_geom_angle_site_symmetry_1
_geom_angle_site_symmetry_3
_geom_angle_publ_flag
O1 C1 C6 119.0(7) . . ?
O1 C1 C2 122.3(7) . . ?
C6 C1 C2 118.7(7) . . ?
C1 C2 C3 119.5(8) . . ?
C1 C2 C7 121.5(7) . . ?
C3 C2 C7 119.0(7) . . ?
C4 C3 C2 121.2(8) . . ?
C3 C4 C5 118.3(7) . . ?
C3 C4 C19 122.6(8) . . ?
C5 C4 C19 119.0(8) . . ?
C6 C5 C4 121.9(8) . . ?
C5 C6 C1 120.4(8) . . ?
N1 C7 C2 124.5(7) . . ?
N2 C8 O2 123.4(7) . . ?
N2 C8 C9 118.9(7) . . ?
O2 C8 C9 117.7(7) . . ?
C18 C9 C10 118.2(7) . . ?
C18 C9 C8 119.4(7) . . ?
C10 C9 C8 122.4(7) . . ?
O3 C10 C11 117.4(7) . . ?
O3 C10 C9 121.1(8) . . ?
C11 C10 C9 121.4(8) . . ?
C10 C11 C12 120.2(8) . . ?
C11 C12 C13 122.8(9) . . ?
C11 C12 C17 119.9(8) . . ?
C13 C12 C17 117.3(9) . . ?
C14 C13 C12 120.0(9) . . ?
C13 C14 C15 122.4(9) . . ?
C16 C15 C14 119.3(10) . . ?
C15 C16 C17 121.7(9) . . ?
C18 C17 C16 123.5(8) . . ?
C18 C17 C12 117.2(8) . . ?
C16 C17 C12 119.2(8) . . ?
C9 C18 C17 123.0(7) . . ?
C4 C19 P 113.9(5) . . ?
C25 C20 C21 117.9(7) . . ?
C25 C20 P 122.7(6) . . ?
C21 C20 P 119.3(6) . . ?
C22 C21 C20 120.7(7) . . ?
C23 C22 C21 118.6(8) . . ?
C24 C23 F1 117.9(8) . . ?
C24 C23 C22 123.1(8) . . ?
F1 C23 C22 119.0(8) . . ?
C23 C24 C25 118.7(8) . . ?
C24 C25 C20 121.0(7) . . ?
C31 C26 C27 120.4(8) . . ?
C31 C26 P 118.9(7) . . ?
C27 C26 P 120.7(6) . . ?
C28 C27 C26 120.6(8) . . ?
C29 C28 C27 116.7(9) . . ?
C30 C29 C28 124.9(8) . . ?
C30 C29 F2 118.2(10) . . ?
C28 C29 F2 116.9(11) . . ?
C29 C30 C31 118.6(9) . . ?
C26 C31 C30 118.8(9) . . ?
C37 C32 C33 118.8(8) . . ?
C37 C32 P 120.4(6) . . ?
C33 C32 P 120.6(7) . . ?
C34 C33 C32 119.8(9) . . ?
C33 C34 C35 119.4(10) . . ?
F3 C35 C36 118.2(12) . . ?
F3 C35 C34 118.8(11) . . ?
C36 C35 C34 122.9(10) . . ?
C35 C36 C37 117.2(9) . . ?
C36 C37 C32 121.9(8) . . ?
C7 N1 N2 114.2(6) . . ?
C7 N1 V 129.7(5) . . ?
N2 N1 V 116.2(4) . . ?
C8 N2 N1 108.3(6) . . ?
C1 O1 V 139.8(5) . . ?
C8 O2 V 118.8(4) . . ?
C32 P C20 109.3(3) . . ?
C32 P C26 108.2(4) . . ?
C20 P C26 111.1(4) . . ?
C32 P C19 111.5(4) . . ?
C20 P C19 108.9(4) . . ?
C26 P C19 107.9(4) . . ?
O5 V O4 110.2(5) . . ?
O5 V O1 98.8(3) . . ?
O4 V O1 97.5(3) . . ?
O5 V O2 97.4(3) . . ?
O4 V O2 94.7(3) . . ?
O1 V O2 154.9(2) . . ?
O5 V N1 119.5(4) . . ?
O4 V N1 129.8(3) . . ?
O1 V N1 82.3(2) . . ?
O2 V N1 73.1(2) . . ?

loop_
_geom_bond_atom_site_label_1
_geom_bond_atom_site_label_2
_geom_bond_distance
_geom_bond_site_symmetry_2
_geom_bond_publ_flag
C1 O1 1.319(9) . ?
C1 C6 1.394(11) . ?
C1 C2 1.399(10) . ?
C2 C3 1.413(10) . ?
C2 C7 1.442(11) . ?
C3 C4 1.368(11) . ?
C4 C5 1.394(11) . ?
C4 C19 1.515(11) . ?
C5 C6 1.367(11) . ?
C7 N1 1.299(9) . ?
C8 N2 1.295(9) . ?
C8 O2 1.296(8) . ?
C8 C9 1.479(10) . ?
C9 C18 1.372(10) . ?
C9 C10 1.408(10) . ?
C10 O3 1.371(9) . ?
C10 C11 1.373(11) . ?
C11 C12 1.389(12) . ?
C12 C13 1.437(12) . ?
C12 C17 1.441(11) . ?
C13 C14 1.354(14) . ?
C14 C15 1.403(14) . ?
C15 C16 1.346(12) . ?
C16 C17 1.412(11) . ?
C17 C18 1.397(10) . ?
C19 P 1.808(8) . ?
C20 C25 1.399(11) . ?
C20 C21 1.402(10) . ?
C20 P 1.779(8) . ?
C21 C22 1.363(11) . ?
C22 C23 1.362(11) . ?
C23 C24 1.355(11) . ?
C23 F1 1.357(9) . ?
C24 C25 1.358(11) . ?
C26 C31 1.380(11) . ?
C26 C27 1.390(11) . ?
C26 P 1.787(8) . ?
C27 C28 1.377(11) . ?
C28 C29 1.362(13) . ?
C29 C30 1.345(13) . ?
C29 F2 1.370(9) . ?
C30 C31 1.387(12) . ?
C32 C37 1.392(10) . ?
C32 C33 1.400(12) . ?
C32 P 1.775(8) . ?
C33 C34 1.369(14) . ?
C34 C35 1.378(15) . ?
C35 F3 1.348(11) . ?
C35 C36 1.371(13) . ?
C36 C37 1.379(11) . ?
C38 O6 1.210(17) . ?
N1 N2 1.395(8) . ?
N1 V 2.145(5) . ?
O1 V 1.898(5) . ?
O2 V 1.973(5) . ?
O4 V 1.595(6) . ?
O5 V 1.588(6) . ?
